data_7218573
loop_
_publ_author_name
'Sirajuddin, Muhammad -'
'Ali, Saqib'
'McKee, Vickie'
'Zaib, Sumera'
'Iqbal, Jamshed'

_publ_section_title
;
 Organotin(IV) carboxylate derivatives as a new addition to anticancer and
 antileishmanial agents: Design, physicochemical characterization and
 interaction with Salmon sperm DNA
;
_journal_name_full 'RSC Adv.'
_journal_paper_doi 10.1039/C4RA10487K
_journal_year 2014
_chemical_formula_sum 'C23 H38 N2 O6 Sn'
_chemical_formula_weight 557.24
_chemical_name_systematic
;
 ?
;
_space_group_crystal_system monoclinic
_space_group_IT_number 14
_space_group_name_Hall '-P 2ybc'
_space_group_name_H-M_alt 'P 1 21/c 1'
_symmetry_space_group_name_Hall '-P 2ybc'
_symmetry_space_group_name_H-M 'P 1 21/c 1'
_atom_sites_solution_hydrogens geom
_audit_creation_method SHELXL-2012
_cell_angle_alpha 90
_cell_angle_beta 98.974(3)
_cell_angle_gamma 90
_cell_formula_units_Z 4
_cell_length_a 15.853(3)
_cell_length_b 10.0376(18)
_cell_length_c 16.700(3)
_cell_measurement_temperature 150(2)
_cell_volume 2624.9(8)
_computing_structure_refinement 'SHELXL-2012 (Sheldrick, 2012)'
_diffrn_ambient_temperature 150(2)
_diffrn_measured_fraction_theta_full 1.000
_diffrn_measured_fraction_theta_max 0.996
_diffrn_radiation_type MoK\a
_diffrn_radiation_wavelength 0.71073
_diffrn_reflns_av_R_equivalents 0.1039
_diffrn_reflns_av_unetI/netI 0.0782
_diffrn_reflns_Laue_measured_fraction_full 1.000
_diffrn_reflns_Laue_measured_fraction_max 0.996
_diffrn_reflns_limit_h_max 21
_diffrn_reflns_limit_h_min -21
_diffrn_reflns_limit_k_max 13
_diffrn_reflns_limit_k_min -13
_diffrn_reflns_limit_l_max 22
_diffrn_reflns_limit_l_min -22
_diffrn_reflns_number 35017
_diffrn_reflns_point_group_measured_fraction_full 1.000
_diffrn_reflns_point_group_measured_fraction_max 0.996
_diffrn_reflns_theta_full 25.242
_diffrn_reflns_theta_max 28.264
_diffrn_reflns_theta_min 2.375
_exptl_absorpt_coefficient_mu 1.011
_exptl_crystal_density_diffrn 1.410
_exptl_crystal_F_000 1152
_exptl_crystal_size_max 0.460
_exptl_crystal_size_mid 0.160
_exptl_crystal_size_min 0.060
_refine_diff_density_max 1.541
_refine_diff_density_min -2.074
_refine_diff_density_rms 0.107
_refine_ls_extinction_coef 0.0012(3)
_refine_ls_extinction_expression Fc^*^=kFc[1+0.001xFc^2^\l^3^/sin(2\q)]^-1/4^
_refine_ls_extinction_method SHELXL
_refine_ls_goodness_of_fit_ref 1.042
_refine_ls_hydrogen_treatment constr
_refine_ls_matrix_type full
_refine_ls_number_parameters 294
_refine_ls_number_reflns 6473
_refine_ls_number_restraints 0
_refine_ls_restrained_S_all 1.042
_refine_ls_R_factor_all 0.1490
_refine_ls_R_factor_gt 0.0675
_refine_ls_shift/su_max 0.000
_refine_ls_shift/su_mean 0.000
_refine_ls_structure_factor_coef Fsqd
_refine_ls_weighting_details
;
 w=1/[\s^2^(Fo^2^)+(0.0611P)^2^+7.4715P]
 where P=(Fo^2^+2Fc^2^)/3
;
_refine_ls_weighting_scheme calc
_refine_ls_wR_factor_gt 0.1496
_refine_ls_wR_factor_ref 0.1894
_reflns_Friedel_coverage 0.000
_reflns_number_gt 3154
_reflns_number_total 6473
_reflns_threshold_expression 'I > 2\s(I)'
_cod_data_source_file c4ra10487k1.cif
_cod_data_source_block SAD
_cod_original_cell_volume 2624.8(8)
_cod_database_code 7218573
_shelx_space_group_comment
;
The symmetry employed for this shelxl refinement is uniquely defined
by the following loop, which should always be used as a source of
symmetry information in preference to the above space-group names.
They are only intended as comments.
;
_shelx_estimated_absorpt_t_min 0.654
_shelx_estimated_absorpt_t_max 0.942
_shelxl_version_number 2012-9

loop_
_space_group_symop_operation_xyz
'x, y, z'
'-x, y+1/2, -z+1/2'
'-x, -y, -z'
'x, -y-1/2, z-1/2'

loop_
_atom_site_label
_atom_site_type_symbol
_atom_site_fract_x
_atom_site_fract_y
_atom_site_fract_z
_atom_site_U_iso_or_equiv
_atom_site_adp_type
_atom_site_occupancy
_atom_site_site_symmetry_order
_atom_site_calc_flag
_atom_site_refinement_flags_posn
_atom_site_refinement_flags_adp
Sn1 Sn 0.04397(3) 0.16841(5) 0.27827(4) 0.0629(2) Uani 1 1 d . .
O1 O -0.0408(3) -0.0205(4) 0.2409(4) 0.0678(16) Uani 1 1 d . .
C1 C -0.1128(4) -0.0493(7) 0.2017(5) 0.0547(19) Uani 1 1 d . .
O2 O -0.1359(3) -0.1676(4) 0.1861(4) 0.0699(15) Uani 1 1 d . .
C2 C -0.1753(4) 0.0596(6) 0.1718(5) 0.0527(17) Uani 1 1 d . .
H2A H -0.1554 0.1064 0.1260 0.063 Uiso 1 1 calc R U
H2B H -0.1769 0.1251 0.2158 0.063 Uiso 1 1 calc R U
C3 C -0.2653(4) 0.0065(7) 0.1440(4) 0.0527(17) Uani 1 1 d . .
H3A H -0.3029 0.0801 0.1207 0.063 Uiso 1 1 calc R U
H3B H -0.2640 -0.0615 0.1012 0.063 Uiso 1 1 calc R U
C4 C -0.3010(4) -0.0550(6) 0.2150(4) 0.0451(15) Uani 1 1 d . .
O3 O -0.2808(3) -0.0155(5) 0.2848(3) 0.0571(12) Uani 1 1 d . .
N1 N -0.3580(3) -0.1548(5) 0.1948(3) 0.0432(12) Uani 1 1 d . .
H1 H -0.3710 -0.1733 0.1428 0.052 Uiso 1 1 calc R U
C5 C -0.3990(4) -0.2322(6) 0.2479(4) 0.0413(15) Uani 1 1 d . .
C6 C -0.3777(4) -0.2314(7) 0.3315(4) 0.0462(15) Uani 1 1 d . .
H6 H -0.3346 -0.1733 0.3576 0.055 Uiso 1 1 calc R U
C7 C -0.4200(4) -0.3162(7) 0.3760(4) 0.0462(16) Uani 1 1 d . .
C8 C -0.4830(4) -0.4013(7) 0.3433(4) 0.0554(18) Uani 1 1 d . .
H8 H -0.5098 -0.4596 0.3765 0.067 Uiso 1 1 calc R U
C9 C -0.5067(4) -0.3996(7) 0.2599(4) 0.0539(18) Uani 1 1 d . .
H9 H -0.5513 -0.4561 0.2351 0.065 Uiso 1 1 calc R U
C10 C -0.4658(4) -0.3162(7) 0.2126(4) 0.0467(16) Uani 1 1 d . .
N2 N -0.3964(4) -0.3124(8) 0.4648(4) 0.0701(19) Uani 1 1 d . .
O5 O -0.3526(4) -0.2214(7) 0.4963(3) 0.0864(19) Uani 1 1 d . .
O6 O -0.4217(4) -0.4018(7) 0.5049(3) 0.090(2) Uani 1 1 d . .
O4 O -0.4841(3) -0.3070(5) 0.1302(3) 0.0574(13) Uani 1 1 d . .
C11 C -0.5496(6) -0.3931(11) 0.0891(5) 0.092(3) Uani 1 1 d . .
H11A H -0.5334 -0.4863 0.1003 0.138 Uiso 1 1 calc R U
H11B H -0.5564 -0.3768 0.0306 0.138 Uiso 1 1 calc R U
H11C H -0.6037 -0.3748 0.1086 0.138 Uiso 1 1 calc R U
C12 C 0.1339(5) 0.0327(9) 0.3428(8) 0.129(5) Uani 1 1 d . .
H12A H 0.1403 0.0569 0.4009 0.155 Uiso 1 1 calc R U
H12B H 0.1076 -0.0570 0.3374 0.155 Uiso 1 1 calc R U
C13 C 0.2164(5) 0.0208(11) 0.3229(7) 0.104(4) Uani 1 1 d . .
H13A H 0.2433 0.1100 0.3288 0.125 Uiso 1 1 calc R U
H13B H 0.2104 -0.0032 0.2648 0.125 Uiso 1 1 calc R U
C14 C 0.2785(5) -0.0775(10) 0.3697(7) 0.097(3) Uani 1 1 d . .
H14A H 0.3054 -0.0348 0.4208 0.117 Uiso 1 1 calc R U
H14B H 0.2459 -0.1556 0.3843 0.117 Uiso 1 1 calc R U
C15 C 0.3431(8) -0.1223(13) 0.3278(11) 0.177(7) Uani 1 1 d . .
H15A H 0.3180 -0.1480 0.2726 0.266 Uiso 1 1 calc R U
H15B H 0.3717 -0.1995 0.3560 0.266 Uiso 1 1 calc R U
H15C H 0.3847 -0.0508 0.3256 0.266 Uiso 1 1 calc R U
C16 C -0.0477(5) 0.2431(8) 0.3461(5) 0.070(2) Uani 1 1 d . .
H16A H -0.0213 0.3175 0.3801 0.084 Uiso 1 1 calc R U
H16B H -0.0957 0.2807 0.3077 0.084 Uiso 1 1 calc R U
C17 C -0.0840(7) 0.1450(11) 0.4006(6) 0.101(3) Uani 1 1 d . .
H17A H -0.0360 0.0998 0.4352 0.122 Uiso 1 1 calc R U
H17B H -0.1167 0.0762 0.3664 0.122 Uiso 1 1 calc R U
C18 C -0.1419(12) 0.2071(17) 0.4550(8) 0.170(8) Uani 1 1 d . .
H18A H -0.1546 0.1394 0.4947 0.204 Uiso 1 1 calc R U
H18B H -0.1110 0.2812 0.4859 0.204 Uiso 1 1 calc R U
C19 C -0.2211(9) 0.2570(19) 0.4122(10) 0.186(9) Uani 1 1 d . .
H19A H -0.2099 0.3346 0.3798 0.279 Uiso 1 1 calc R U
H19B H -0.2584 0.2831 0.4511 0.279 Uiso 1 1 calc R U
H19C H -0.2491 0.1875 0.3763 0.279 Uiso 1 1 calc R U
C20 C 0.0427(6) 0.1972(8) 0.1547(6) 0.087(3) Uani 1 1 d . .
H20A H 0.0253 0.1127 0.1262 0.104 Uiso 1 1 calc R U
H20B H -0.0013 0.2647 0.1354 0.104 Uiso 1 1 calc R U
C21 C 0.1269(11) 0.2417(18) 0.1308(12) 0.201(9) Uani 1 1 d . .
H21A H 0.1379 0.3326 0.1530 0.241 Uiso 1 1 calc R U
H21B H 0.1716 0.1837 0.1608 0.241 Uiso 1 1 calc R U
C22 C 0.1420(11) 0.246(2) 0.0532(10) 0.201(9) Uani 1 1 d . .
H22A H 0.1976 0.2892 0.0504 0.242 Uiso 1 1 calc R U
H22B H 0.0965 0.2965 0.0188 0.242 Uiso 1 1 calc R U
C23 C 0.1430(12) 0.1099(18) 0.0266(10) 0.208(9) Uani 1 1 d . .
H23A H 0.2013 0.0747 0.0389 0.313 Uiso 1 1 calc R U
H23B H 0.1236 0.1057 -0.0320 0.313 Uiso 1 1 calc R U
H23C H 0.1050 0.0566 0.0547 0.313 Uiso 1 1 calc R U

loop_
_atom_site_aniso_label
_atom_site_aniso_U_11
_atom_site_aniso_U_22
_atom_site_aniso_U_33
_atom_site_aniso_U_23
_atom_site_aniso_U_13
_atom_site_aniso_U_12
Sn1 0.0388(3) 0.0305(2) 0.1191(5) 0.0074(3) 0.0115(3) 0.0005(2)
O1 0.036(2) 0.030(2) 0.137(5) 0.016(3) 0.012(3) 0.001(2)
C1 0.034(3) 0.041(4) 0.092(6) 0.009(4) 0.016(4) 0.001(3)
O2 0.041(2) 0.033(2) 0.133(5) 0.000(3) 0.006(3) 0.000(2)
C2 0.045(4) 0.036(3) 0.078(5) 0.005(3) 0.015(4) 0.001(3)
C3 0.047(4) 0.046(4) 0.067(5) 0.010(3) 0.014(3) 0.005(3)
C4 0.035(3) 0.045(4) 0.055(5) 0.004(3) 0.009(3) 0.007(3)
O3 0.053(3) 0.065(3) 0.054(3) -0.010(3) 0.009(2) -0.010(2)
N1 0.044(3) 0.049(3) 0.037(3) 0.004(2) 0.007(2) -0.003(2)
C5 0.031(3) 0.045(3) 0.049(4) -0.001(3) 0.007(3) 0.000(3)
C6 0.044(4) 0.056(4) 0.038(4) -0.005(3) 0.005(3) -0.003(3)
C7 0.040(3) 0.070(5) 0.029(3) 0.005(3) 0.006(3) 0.002(3)
C8 0.050(4) 0.064(5) 0.056(5) 0.002(4) 0.021(4) -0.008(4)
C9 0.045(4) 0.068(5) 0.050(5) -0.008(4) 0.012(3) -0.015(3)
C10 0.038(3) 0.060(4) 0.042(4) -0.007(3) 0.006(3) -0.002(3)
N2 0.060(4) 0.102(6) 0.052(4) 0.002(4) 0.018(3) -0.004(4)
O5 0.089(4) 0.124(5) 0.048(3) -0.014(3) 0.015(3) -0.029(4)
O6 0.095(4) 0.123(5) 0.054(4) 0.022(4) 0.019(3) -0.020(4)
O4 0.050(3) 0.079(4) 0.042(3) -0.006(2) 0.003(2) -0.014(2)
C11 0.074(6) 0.141(9) 0.057(5) -0.004(6) -0.001(4) -0.037(6)
C12 0.053(5) 0.059(6) 0.261(15) 0.055(8) -0.018(7) 0.003(4)
C13 0.059(5) 0.122(9) 0.131(9) 0.041(7) 0.014(5) 0.041(6)
C14 0.060(5) 0.082(7) 0.139(9) -0.024(6) -0.021(6) 0.027(5)
C15 0.120(10) 0.112(10) 0.33(2) 0.070(12) 0.115(13) 0.028(8)
C16 0.059(5) 0.072(5) 0.079(6) -0.004(5) 0.007(4) -0.013(4)
C17 0.102(7) 0.120(9) 0.083(7) 0.014(6) 0.017(6) -0.050(7)
C18 0.193(16) 0.234(19) 0.104(10) -0.062(11) 0.092(12) -0.113(15)
C19 0.112(10) 0.262(19) 0.207(17) -0.149(16) 0.096(12) -0.089(13)
C20 0.094(6) 0.065(5) 0.115(8) -0.031(5) 0.062(6) -0.025(5)
C21 0.224(18) 0.190(16) 0.228(19) -0.066(15) 0.157(16) -0.102(15)
C22 0.160(14) 0.30(3) 0.159(15) -0.134(16) 0.071(12) -0.075(16)
C23 0.29(2) 0.196(18) 0.175(16) -0.049(15) 0.136(16) -0.014(18)

loop_
_atom_type_symbol
_atom_type_description
_atom_type_scat_dispersion_real
_atom_type_scat_dispersion_imag
_atom_type_scat_source
C C 0.0033 0.0016 'International Tables Vol C Tables 4.2.6.8 and 6.1.1.4'
H H 0.0000 0.0000 'International Tables Vol C Tables 4.2.6.8 and 6.1.1.4'
N N 0.0061 0.0033 'International Tables Vol C Tables 4.2.6.8 and 6.1.1.4'
O O 0.0106 0.0060 'International Tables Vol C Tables 4.2.6.8 and 6.1.1.4'
Sn Sn -0.6537 1.4246 'International Tables Vol C Tables 4.2.6.8 and 6.1.1.4'

loop_
_geom_angle_atom_site_label_1
_geom_angle_atom_site_label_2
_geom_angle_atom_site_label_3
_geom_angle
_geom_angle_site_symmetry_1
_geom_angle_site_symmetry_3
C20 Sn1 C16 125.5(4) . .
C20 Sn1 C12 119.4(5) . .
C16 Sn1 C12 114.6(4) . .
C20 Sn1 O2 93.9(3) . 2
C16 Sn1 O2 94.0(3) . 2
C12 Sn1 O2 88.8(3) . 2
C20 Sn1 O1 86.1(3) . .
C16 Sn1 O1 90.9(2) . .
C12 Sn1 O1 85.9(3) . .
O2 Sn1 O1 173.90(15) 2 .
C1 O1 Sn1 139.3(4) . .
O1 C1 O2 122.5(6) . .
O1 C1 C2 120.2(6) . .
O2 C1 C2 117.4(6) . .
C1 O2 Sn1 119.1(4) . 2_545
C1 C2 C3 112.5(5) . .
C4 C3 C2 110.3(6) . .
O3 C4 N1 122.8(6) . .
O3 C4 C3 122.4(6) . .
N1 C4 C3 114.8(6) . .
C4 N1 C5 127.1(5) . .
C6 C5 C10 118.3(6) . .
C6 C5 N1 124.6(6) . .
C10 C5 N1 117.1(6) . .
C7 C6 C5 118.7(6) . .
C8 C7 C6 124.2(6) . .
C8 C7 N2 118.3(6) . .
C6 C7 N2 117.4(6) . .
C7 C8 C9 117.5(6) . .
C10 C9 C8 120.4(6) . .
O4 C10 C9 125.0(6) . .
O4 C10 C5 114.2(6) . .
C9 C10 C5 120.8(6) . .
O5 N2 O6 121.8(7) . .
O5 N2 C7 119.6(7) . .
O6 N2 C7 118.6(7) . .
C10 O4 C11 117.6(6) . .
C13 C12 Sn1 120.5(8) . .
C12 C13 C14 119.1(9) . .
C15 C14 C13 114.6(11) . .
C17 C16 Sn1 116.7(7) . .
C16 C17 C18 114.5(10) . .
C19 C18 C17 114.0(12) . .
C21 C20 Sn1 115.4(10) . .
C22 C21 C20 123.7(16) . .
C21 C22 C23 106.2(19) . .

loop_
_geom_bond_atom_site_label_1
_geom_bond_atom_site_label_2
_geom_bond_distance
_geom_bond_site_symmetry_2
Sn1 C20 2.081(10) .
Sn1 C16 2.114(8) .
Sn1 C12 2.138(8) .
Sn1 O2 2.217(5) 2
Sn1 O1 2.351(5) .
O1 C1 1.257(8) .
C1 O2 1.258(8) .
C1 C2 1.508(9) .
O2 Sn1 2.218(5) 2_545
C2 C3 1.526(9) .
C3 C4 1.522(9) .
C4 O3 1.225(8) .
C4 N1 1.357(8) .
N1 C5 1.411(8) .
C5 C6 1.384(9) .
C5 C10 1.410(8) .
C6 C7 1.371(9) .
C7 C8 1.363(9) .
C7 N2 1.472(9) .
C8 C9 1.385(9) .
C9 C10 1.379(9) .
C10 O4 1.365(8) .
N2 O5 1.217(8) .
N2 O6 1.225(8) .
O4 C11 1.440(9) .
C12 C13 1.405(12) .
C13 C14 1.521(11) .
C14 C15 1.401(14) .
C16 C17 1.515(11) .
C17 C18 1.523(17) .
C18 C19 1.43(2) .
C20 C21 1.519(14) .
C21 C22 1.354(19) .
C22 C23 1.44(2) .

loop_
_geom_hbond_atom_site_label_D
_geom_hbond_atom_site_label_H
_geom_hbond_atom_site_label_A
_geom_hbond_distance_DH
_geom_hbond_distance_HA
_geom_hbond_distance_DA
_geom_hbond_angle_DHA
_geom_hbond_site_symmetry_A
N1 H1 O6 0.88 2.44 3.225(8) 149.1 4
C6 H6 O3 0.95 2.24 2.835(8) 119.5 .

loop_
_geom_torsion_atom_site_label_1
_geom_torsion_atom_site_label_2
_geom_torsion_atom_site_label_3
_geom_torsion_atom_site_label_4
_geom_torsion
_geom_torsion_site_symmetry_4
Sn1 O1 C1 O2 172.4(5) .
Sn1 O1 C1 C2 -7.8(12) .
O1 C1 O2 Sn1 -4.0(10) 2_545
C2 C1 O2 Sn1 176.2(5) 2_545
O1 C1 C2 C3 -166.2(7) .
O2 C1 C2 C3 13.5(10) .
C1 C2 C3 C4 63.9(8) .
C2 C3 C4 O3 30.5(8) .
C2 C3 C4 N1 -150.8(5) .
O3 C4 N1 C5 -3.5(10) .
C3 C4 N1 C5 177.8(5) .
C4 N1 C5 C6 -10.0(10) .
C4 N1 C5 C10 170.3(6) .
C10 C5 C6 C7 2.7(9) .
N1 C5 C6 C7 -177.0(6) .
C5 C6 C7 C8 -0.8(10) .
C5 C6 C7 N2 -179.6(6) .
C6 C7 C8 C9 -1.3(11) .
N2 C7 C8 C9 177.5(6) .
C7 C8 C9 C10 1.4(11) .
C8 C9 C10 O4 179.9(7) .
C8 C9 C10 C5 0.6(10) .
C6 C5 C10 O4 178.0(6) .
N1 C5 C10 O4 -2.3(8) .
C6 C5 C10 C9 -2.6(9) .
N1 C5 C10 C9 177.1(6) .
C8 C7 N2 O5 -166.2(7) .
C6 C7 N2 O5 12.7(10) .
C8 C7 N2 O6 13.8(10) .
C6 C7 N2 O6 -167.3(7) .
C9 C10 O4 C11 -1.5(10) .
C5 C10 O4 C11 177.8(7) .
Sn1 C12 C13 C14 -179.6(8) .
C12 C13 C14 C15 155.5(12) .
Sn1 C16 C17 C18 173.4(9) .
C16 C17 C18 C19 68.0(15) .
Sn1 C20 C21 C22 169.6(17) .
C20 C21 C22 C23 -68(2) .
